data_4321449
loop_
_publ_author_name
'H. V. Rasika Dias'
'Sharon A. Polach'

_publ_section_title
;
 An Isolable, Oxygen-Coordinated Silver(I) Complex of Dimethyl
 Diazomalonate: Synthesis and Characterization of
 [HB(3,5-(CF3)2Pz)3]Ag[OC(OCH3)]2CN2 (Where Pz = Pyrazolyl)
;
_journal_name_full 'Inorganic Chemistry'
_journal_page_first 4676
_journal_page_last 4677
_journal_paper_doi 10.1021/ic0002521
_journal_volume 39
_journal_year 2000
_chemical_formula_sum 'C20 H10 Ag B F18 N8 O4'
_chemical_formula_weight 887.04
_chemical_name_common '[HB(3,5-(CF3)2Pz)3]Ag(MeOCO)2CN2'
_chemical_name_systematic
; 

 ? 

;
_space_group_IT_number 14
_symmetry_cell_setting monoclinic
_symmetry_space_group_name_Hall '-P 2yn'
_symmetry_space_group_name_H-M 'P 1 21/n 1'
_atom_sites_solution_hydrogens geom
_atom_sites_solution_primary direct
_atom_sites_solution_secondary difmap
_audit_creation_method SHELXL-97
_cell_angle_alpha 90.00
_cell_angle_beta 102.550(18)
_cell_angle_gamma 90.00
_cell_formula_units_Z 4
_cell_length_a 8.9306(15)
_cell_length_b 25.385(2)
_cell_length_c 14.011(2)
_cell_measurement_reflns_used 31
_cell_measurement_temperature 298(2)
_cell_measurement_theta_max 13.86
_cell_measurement_theta_min 4.99
_cell_volume 3100.4(8)
_computing_cell_refinement 'Siemens XSCANS'
_computing_data_collection 'Siemens XSCANS'
_computing_data_reduction 'Siemens SHELXTL'
_computing_molecular_graphics 'Siemens SHELXTL'
_computing_publication_material 'Siemens SHELXTL'
_computing_structure_refinement 'SHELXL-97 (Sheldrick, 1997)'
_computing_structure_solution 'SHELXS-97 (Sheldrick, 1990)'
_diffrn_ambient_temperature 298(2)
_diffrn_measured_fraction_theta_full 0.999
_diffrn_measured_fraction_theta_max 0.999
_diffrn_measurement_method '\w scans'
_diffrn_radiation_monochromator graphite
_diffrn_radiation_source 'fine-focus sealed tube'
_diffrn_radiation_type MoK\a
_diffrn_radiation_wavelength 0.71073
_diffrn_reflns_av_R_equivalents 0.0220
_diffrn_reflns_av_sigmaI/netI 0.0363
_diffrn_reflns_limit_h_max 9
_diffrn_reflns_limit_h_min -1
_diffrn_reflns_limit_k_max 27
_diffrn_reflns_limit_k_min -1
_diffrn_reflns_limit_l_max 14
_diffrn_reflns_limit_l_min -15
_diffrn_reflns_number 5233
_diffrn_reflns_theta_full 22.50
_diffrn_reflns_theta_max 22.50
_diffrn_reflns_theta_min 2.19
_diffrn_standards_decay_% 4.23
_diffrn_standards_interval_count 97
_diffrn_standards_number 3
_exptl_absorpt_coefficient_mu 0.802
_exptl_absorpt_correction_T_max 1.0000
_exptl_absorpt_correction_T_min 0.8438
_exptl_absorpt_correction_type empirical
_exptl_crystal_colour colorless
_exptl_crystal_density_diffrn 1.900
_exptl_crystal_density_method 'not measured'
_exptl_crystal_description 'Rhomboid plates '
_exptl_crystal_F_000 1728
_exptl_crystal_size_max 0.55
_exptl_crystal_size_mid 0.37
_exptl_crystal_size_min 0.12
_refine_diff_density_max 0.223
_refine_diff_density_min -0.502
_refine_diff_density_rms 0.052
_refine_ls_extinction_method none
_refine_ls_goodness_of_fit_ref 1.035
_refine_ls_hydrogen_treatment mixed
_refine_ls_matrix_type full
_refine_ls_number_parameters 531
_refine_ls_number_reflns 4045
_refine_ls_number_restraints 444
_refine_ls_restrained_S_all 1.068
_refine_ls_R_factor_all 0.0496
_refine_ls_R_factor_gt 0.0343
_refine_ls_shift/su_max 1.561
_refine_ls_shift/su_mean 0.066
_refine_ls_structure_factor_coef Fsqd
_refine_ls_weighting_details 'calc w=1/[\s^2^(Fo^2^)+(0.0312P)^2^+2.6588P] where P=(Fo^2^+2Fc^2^)/3'
_refine_ls_weighting_scheme calc
_refine_ls_wR_factor_gt 0.0752
_refine_ls_wR_factor_ref 0.0827
_reflns_number_gt 3209
_reflns_number_total 4045
_reflns_threshold_expression >2sigma(I)
_cod_data_source_file ic0002521.cif
_cod_data_source_block rd208
_cod_original_cell_volume 3100.6(8)
_cod_database_code 4321449

loop_
_symmetry_equiv_pos_as_xyz
'x, y, z'
'-x+1/2, y+1/2, -z+1/2'
'-x, -y, -z'
'x-1/2, -y-1/2, z-1/2'

loop_
_atom_site_label
_atom_site_type_symbol
_atom_site_fract_x
_atom_site_fract_y
_atom_site_fract_z
_atom_site_U_iso_or_equiv
_atom_site_adp_type
_atom_site_occupancy
_atom_site_symmetry_multiplicity
_atom_site_calc_flag
_atom_site_refinement_flags
_atom_site_disorder_assembly
_atom_site_disorder_group
Ag Ag 0.10794(4) 0.192224(14) 0.26611(3) 0.05901(14) Uani 1 1 d . . .
N11 N 0.4214(3) 0.12794(12) 0.2522(2) 0.0386(8) Uani 1 1 d U . .
N12 N 0.3716(4) 0.17884(12) 0.2462(2) 0.0421(8) Uani 1 1 d U . .
N21 N 0.1772(4) 0.09075(13) 0.1453(2) 0.0411(8) Uani 1 1 d U . .
N22 N 0.0560(4) 0.12237(13) 0.1468(2) 0.0454(8) Uani 1 1 d U . .
N31 N 0.2360(4) 0.07656(12) 0.3300(2) 0.0402(8) Uani 1 1 d U . .
N32 N 0.1958(4) 0.11952(13) 0.3760(2) 0.0430(8) Uani 1 1 d U . .
C13 C 0.4968(5) 0.20844(16) 0.2659(3) 0.0449(10) Uani 1 1 d U A .
C14 C 0.6290(5) 0.17817(18) 0.2851(3) 0.0544(12) Uani 1 1 d U . .
H14A H 0.7302 0.1898 0.3009 0.065 Uiso 1 1 calc R . .
C15 C 0.5773(4) 0.12756(17) 0.2756(3) 0.0449(10) Uani 1 1 d U . .
C16 C 0.4825(6) 0.2664(2) 0.2638(4) 0.0682(15) Uani 1 1 d DU . .
C17 C 0.6705(5) 0.0787(2) 0.2895(4) 0.0634(13) Uani 1 1 d U . .
C23 C -0.0321(5) 0.12044(18) 0.0572(3) 0.0531(11) Uani 1 1 d U B .
C24 C 0.0298(5) 0.0887(2) -0.0033(3) 0.0632(13) Uani 1 1 d U . .
H24A H -0.0101 0.0814 -0.0690 0.076 Uiso 1 1 calc R . .
C25 C 0.1620(5) 0.07020(17) 0.0536(3) 0.0492(11) Uani 1 1 d U . .
C26 C -0.1810(6) 0.1495(2) 0.0344(4) 0.0756(15) Uani 1 1 d DU . .
C27 C 0.2750(7) 0.0346(2) 0.0243(4) 0.0716(15) Uani 1 1 d U . .
C33 C 0.1533(5) 0.10195(17) 0.4554(3) 0.0433(10) Uani 1 1 d U . .
C34 C 0.1647(6) 0.04814(18) 0.4627(3) 0.0601(13) Uani 1 1 d U . .
H34A H 0.1420 0.0268 0.5116 0.072 Uiso 1 1 calc R . .
C35 C 0.2168(5) 0.03295(17) 0.3823(3) 0.0549(12) Uani 1 1 d U . .
C36 C 0.1017(6) 0.1396(2) 0.5227(3) 0.0571(12) Uani 1 1 d U . .
C37 C 0.2492(9) -0.0216(2) 0.3538(5) 0.092(2) Uani 1 1 d U . .
F16A F 0.3745(15) 0.2846(3) 0.3102(8) 0.101(4) Uani 0.584(15) 1 d PDU A 1
F16B F 0.6025(10) 0.2929(4) 0.2955(13) 0.130(6) Uani 0.584(15) 1 d PDU A 1
F16C F 0.4211(13) 0.2841(4) 0.1738(5) 0.092(3) Uani 0.584(15) 1 d PDU A 1
F16D F 0.523(3) 0.2831(4) 0.3566(7) 0.138(7) Uani 0.416(15) 1 d PDU A 2
F16E F 0.6031(18) 0.2850(6) 0.2310(15) 0.117(6) Uani 0.416(15) 1 d PDU A 2
F16F F 0.3664(14) 0.2874(5) 0.222(2) 0.161(11) Uani 0.416(15) 1 d PDU A 2
F17A F 0.6438(4) 0.04914(14) 0.3621(2) 0.1004(11) Uani 1 1 d U . .
F17B F 0.8198(3) 0.09119(14) 0.3114(3) 0.1105(12) Uani 1 1 d U . .
F17C F 0.6513(3) 0.04808(12) 0.2127(2) 0.0851(9) Uani 1 1 d U . .
F26A F -0.2540(13) 0.1358(5) -0.0540(7) 0.112(5) Uani 0.542(15) 1 d PDU B 1
F26B F -0.2644(17) 0.1433(11) 0.0917(12) 0.217(11) Uani 0.542(15) 1 d PDU B 1
F26C F -0.1595(13) 0.1986(3) 0.0201(14) 0.143(8) Uani 0.542(15) 1 d PDU B 1
F26E F -0.1971(11) 0.1837(5) 0.1047(10) 0.099(5) Uani 0.458(15) 1 d PDU B 2
F26F F -0.208(2) 0.1766(10) -0.0405(13) 0.188(11) Uani 0.458(15) 1 d PDU B 2
F26D F -0.2958(12) 0.1180(4) 0.0357(18) 0.131(9) Uani 0.458(15) 1 d PDU B 2
F27A F 0.2318(4) 0.02294(17) -0.0700(2) 0.1213(14) Uani 1 1 d U . .
F27B F 0.2937(4) -0.01096(13) 0.0718(3) 0.0983(11) Uani 1 1 d U . .
F27C F 0.4137(4) 0.05602(14) 0.0368(2) 0.0927(10) Uani 1 1 d U . .
F36A F -0.0461(3) 0.15142(13) 0.4951(2) 0.0834(9) Uani 1 1 d U . .
F36B F 0.1222(4) 0.11976(13) 0.61207(19) 0.0974(11) Uani 1 1 d U . .
F36C F 0.1748(4) 0.18528(11) 0.5306(2) 0.0783(8) Uani 1 1 d U . .
F37A F 0.1863(6) -0.03238(13) 0.2627(3) 0.1358(18) Uani 1 1 d U . .
F37B F 0.3980(6) -0.03100(14) 0.3639(4) 0.1362(17) Uani 1 1 d U . .
F37C F 0.1968(5) -0.05602(12) 0.4102(3) 0.1286(15) Uani 1 1 d U . .
B B 0.3065(5) 0.08146(19) 0.2379(3) 0.0396(11) Uani 1 1 d . . .
H H 0.364(4) 0.0467(14) 0.226(2) 0.033(9) Uiso 1 1 d . . .
N1 N -0.0597(5) 0.38175(17) 0.2712(3) 0.0632(11) Uani 1 1 d U . .
N2 N -0.0836(8) 0.4243(2) 0.2770(4) 0.108(2) Uani 1 1 d U . .
O1 O -0.0293(4) 0.25054(12) 0.3503(2) 0.0563(8) Uani 1 1 d . . .
O2 O 0.0424(4) 0.26821(13) 0.1593(2) 0.0631(9) Uani 1 1 d . . .
O3 O -0.0995(4) 0.32593(11) 0.4125(2) 0.0558(8) Uani 1 1 d . . .
O4 O 0.0149(4) 0.35283(12) 0.1145(2) 0.0597(8) Uani 1 1 d . . .
C1 C -0.0322(5) 0.33032(16) 0.2639(3) 0.0448(10) Uani 1 1 d U . .
C2 C 0.0131(5) 0.31277(17) 0.1760(3) 0.0457(10) Uani 1 1 d U . .
C3 C -0.0511(5) 0.29758(17) 0.3452(3) 0.0438(10) Uani 1 1 d U . .
C4 C 0.0568(6) 0.3400(2) 0.0231(3) 0.0716(15) Uani 1 1 d U . .
H4A H 0.0380 0.3699 -0.0198 0.107 Uiso 1 1 calc R . .
H4B H -0.0034 0.3107 -0.0069 0.107 Uiso 1 1 calc R . .
H4C H 0.1637 0.3310 0.0354 0.107 Uiso 1 1 calc R . .
C5 C -0.1179(7) 0.2980(2) 0.4993(3) 0.0775(16) Uani 1 1 d U . .
H5A H -0.1631 0.3210 0.5396 0.116 Uiso 1 1 calc R . .
H5B H -0.0195 0.2863 0.5353 0.116 Uiso 1 1 calc R . .
H5C H -0.1834 0.2680 0.4807 0.116 Uiso 1 1 calc R . .

loop_
_atom_site_aniso_label
_atom_site_aniso_U_11
_atom_site_aniso_U_22
_atom_site_aniso_U_33
_atom_site_aniso_U_23
_atom_site_aniso_U_13
_atom_site_aniso_U_12
Ag 0.0654(2) 0.0456(2) 0.0697(2) 0.00530(18) 0.02278(18) 0.01437(19)
N11 0.038(2) 0.041(2) 0.0383(18) -0.0022(15) 0.0112(15) 0.0003(15)
N12 0.044(2) 0.041(2) 0.0430(19) 0.0028(15) 0.0139(16) -0.0007(16)
N21 0.0389(19) 0.0416(19) 0.043(2) -0.0044(16) 0.0089(16) -0.0036(16)
N22 0.042(2) 0.051(2) 0.044(2) -0.0034(16) 0.0093(17) 0.0011(17)
N31 0.0423(19) 0.0352(19) 0.0447(19) 0.0030(16) 0.0129(16) 0.0014(15)
N32 0.047(2) 0.041(2) 0.0420(19) 0.0004(16) 0.0121(16) 0.0032(16)
C13 0.050(3) 0.046(3) 0.040(2) -0.0018(19) 0.014(2) -0.011(2)
C14 0.045(3) 0.069(3) 0.048(3) -0.008(2) 0.010(2) -0.015(2)
C15 0.039(3) 0.057(3) 0.039(2) -0.007(2) 0.0088(19) -0.001(2)
C16 0.096(5) 0.056(3) 0.056(3) -0.004(3) 0.026(3) -0.021(3)
C17 0.045(3) 0.075(4) 0.068(3) -0.012(3) 0.007(2) 0.008(3)
C23 0.046(3) 0.062(3) 0.049(3) 0.003(2) 0.006(2) -0.001(2)
C24 0.058(3) 0.087(4) 0.042(3) -0.005(3) 0.006(2) -0.005(3)
C25 0.047(3) 0.056(3) 0.044(3) -0.010(2) 0.011(2) -0.009(2)
C26 0.065(4) 0.093(5) 0.065(4) 0.001(4) 0.005(3) 0.015(4)
C27 0.077(4) 0.083(4) 0.055(3) -0.025(3) 0.016(3) 0.002(3)
C33 0.044(2) 0.049(3) 0.038(2) 0.006(2) 0.013(2) 0.002(2)
C34 0.077(3) 0.055(3) 0.058(3) 0.017(2) 0.035(3) 0.001(2)
C35 0.069(3) 0.039(3) 0.062(3) 0.010(2) 0.026(3) 0.005(2)
C36 0.062(3) 0.066(3) 0.048(3) 0.004(2) 0.023(2) 0.002(3)
C37 0.141(6) 0.050(3) 0.104(5) 0.016(3) 0.068(5) 0.007(4)
F16A 0.149(11) 0.060(4) 0.111(7) -0.015(5) 0.068(8) 0.003(5)
F16B 0.077(6) 0.061(5) 0.218(15) -0.011(9) -0.043(7) -0.034(4)
F16C 0.136(10) 0.063(4) 0.077(5) 0.005(3) 0.021(5) 0.018(5)
F16D 0.24(2) 0.054(6) 0.120(10) -0.027(6) 0.028(12) -0.014(9)
F16E 0.138(12) 0.059(7) 0.171(13) 0.020(8) 0.072(11) -0.032(6)
F16F 0.061(9) 0.051(6) 0.32(3) -0.027(17) -0.065(15) 0.014(6)
F17A 0.114(3) 0.097(2) 0.089(2) 0.029(2) 0.018(2) 0.044(2)
F17B 0.0418(18) 0.110(3) 0.168(3) -0.030(2) -0.0021(19) 0.0106(18)
F17C 0.074(2) 0.084(2) 0.097(2) -0.0306(19) 0.0174(17) 0.0189(17)
F26A 0.078(6) 0.121(8) 0.106(7) 0.003(6) -0.049(5) 0.020(5)
F26B 0.130(15) 0.42(3) 0.135(12) 0.147(15) 0.098(11) 0.149(17)
F26C 0.118(7) 0.081(6) 0.195(18) -0.039(8) -0.046(10) 0.038(5)
F26E 0.055(6) 0.120(9) 0.114(9) -0.026(7) 0.000(5) 0.033(5)
F26F 0.157(17) 0.30(3) 0.127(13) 0.154(14) 0.083(12) 0.144(16)
F26D 0.040(5) 0.085(7) 0.26(3) -0.013(10) 0.018(10) -0.010(4)
F27A 0.118(3) 0.173(4) 0.070(2) -0.062(2) 0.014(2) 0.026(3)
F27B 0.116(3) 0.065(2) 0.116(3) -0.026(2) 0.032(2) 0.016(2)
F27C 0.065(2) 0.117(3) 0.106(2) -0.024(2) 0.0400(18) -0.0018(19)
F36A 0.0592(19) 0.104(2) 0.091(2) -0.0217(18) 0.0256(16) 0.0136(17)
F36B 0.152(3) 0.101(2) 0.0477(16) 0.0105(16) 0.0405(19) 0.024(2)
F36C 0.089(2) 0.0676(19) 0.086(2) -0.0189(15) 0.0346(17) -0.0078(17)
F37A 0.251(6) 0.057(2) 0.118(3) -0.029(2) 0.080(4) -0.036(3)
F37B 0.165(4) 0.068(2) 0.203(5) 0.030(3) 0.101(4) 0.055(3)
F37C 0.211(4) 0.0449(18) 0.161(3) 0.026(2) 0.109(3) -0.001(2)
B 0.040(3) 0.038(3) 0.041(3) -0.002(2) 0.010(2) 0.000(2)
N1 0.096(3) 0.050(3) 0.050(2) -0.0033(19) 0.028(2) -0.007(2)
N2 0.196(6) 0.046(3) 0.098(4) -0.002(3) 0.069(4) 0.004(3)
O1 0.071(2) 0.0457(19) 0.0555(18) 0.0066(15) 0.0199(16) 0.0063(16)
O2 0.086(2) 0.050(2) 0.0562(19) 0.0022(15) 0.0222(18) 0.0124(17)
O3 0.073(2) 0.0517(18) 0.0442(17) -0.0047(14) 0.0161(16) -0.0050(15)
O4 0.084(2) 0.0521(19) 0.0475(17) 0.0040(15) 0.0241(16) -0.0036(17)
C1 0.056(3) 0.033(2) 0.044(2) 0.0000(18) 0.010(2) 0.001(2)
C2 0.047(2) 0.043(3) 0.046(2) 0.000(2) 0.008(2) -0.004(2)
C3 0.040(2) 0.048(3) 0.042(2) -0.003(2) 0.0048(19) -0.004(2)
C4 0.087(4) 0.086(4) 0.046(3) 0.005(3) 0.025(3) -0.003(3)
C5 0.106(4) 0.081(4) 0.052(3) 0.003(3) 0.030(3) -0.002(3)

loop_
_atom_type_symbol
_atom_type_description
_atom_type_scat_dispersion_real
_atom_type_scat_dispersion_imag
_atom_type_scat_source
C C 0.0033 0.0016 'International Tables Vol C Tables 4.2.6.8 and 6.1.1.4'
H H 0.0000 0.0000 'International Tables Vol C Tables 4.2.6.8 and 6.1.1.4'
N N 0.0061 0.0033 'International Tables Vol C Tables 4.2.6.8 and 6.1.1.4'
O O 0.0106 0.0060 'International Tables Vol C Tables 4.2.6.8 and 6.1.1.4'
F F 0.0171 0.0103 'International Tables Vol C Tables 4.2.6.8 and 6.1.1.4'
Ag Ag -0.8971 1.1015 'International Tables Vol C Tables 4.2.6.8 and 6.1.1.4'
B B 0.0013 0.0007 'International Tables Vol C Tables 4.2.6.8 and 6.1.1.4'

loop_
_geom_angle_atom_site_label_1
_geom_angle_atom_site_label_2
_geom_angle_atom_site_label_3
_geom_angle
_geom_angle_site_symmetry_1
_geom_angle_site_symmetry_3
_geom_angle_publ_flag
O1 Ag N22 139.06(11) . . ?
O1 Ag N32 106.74(10) . . ?
N22 Ag N32 82.38(11) . . ?
O1 Ag O2 74.46(10) . . ?
N22 Ag O2 99.91(11) . . ?
N32 Ag O2 175.00(11) . . ?
O1 Ag N12 138.53(11) . . ?
N22 Ag N12 82.20(11) . . ?
N32 Ag N12 77.32(11) . . ?
O2 Ag N12 98.53(11) . . ?
C15 N11 N12 109.0(3) . . ?
C15 N11 B 129.9(3) . . ?
N12 N11 B 121.1(3) . . ?
C13 N12 N11 106.0(3) . . ?
C13 N12 Ag 133.2(3) . . ?
N11 N12 Ag 115.6(2) . . ?
N22 N21 C25 109.0(3) . . ?
N22 N21 B 121.9(3) . . ?
C25 N21 B 129.1(3) . . ?
C23 N22 N21 106.0(3) . . ?
C23 N22 Ag 131.8(3) . . ?
N21 N22 Ag 114.4(2) . . ?
N32 N31 C35 108.8(3) . . ?
N32 N31 B 121.7(3) . . ?
C35 N31 B 129.2(3) . . ?
C33 N32 N31 106.4(3) . . ?
C33 N32 Ag 132.6(3) . . ?
N31 N32 Ag 113.2(2) . . ?
N12 C13 C14 111.8(4) . . ?
N12 C13 C16 119.7(4) . . ?
C14 C13 C16 128.6(4) . . ?
C15 C14 C13 104.3(4) . . ?
N11 C15 C14 109.0(4) . . ?
N11 C15 C17 123.7(4) . . ?
C14 C15 C17 127.4(4) . . ?
F16F C16 F16B 120.8(9) . . ?
F16F C16 F16C 42.3(13) . . ?
F16B C16 F16C 107.1(8) . . ?
F16F C16 F16D 110.5(9) . . ?
F16B C16 F16D 57.4(7) . . ?
F16C C16 F16D 140.9(8) . . ?
F16F C16 F16E 110.5(10) . . ?
F16B C16 F16E 41.5(6) . . ?
F16C C16 F16E 75.8(9) . . ?
F16D C16 F16E 98.9(8) . . ?
F16F C16 F16A 56.6(12) . . ?
F16B C16 F16A 106.7(7) . . ?
F16C C16 F16A 98.6(6) . . ?
F16D C16 F16A 59.7(8) . . ?
F16E C16 F16A 138.5(8) . . ?
F16F C16 C13 121.1(7) . . ?
F16B C16 C13 117.4(7) . . ?
F16C C16 C13 111.7(6) . . ?
F16D C16 C13 107.0(6) . . ?
F16E C16 C13 106.5(7) . . ?
F16A C16 C13 113.5(5) . . ?
F17C C17 F17A 106.2(4) . . ?
F17C C17 F17B 106.0(4) . . ?
F17A C17 F17B 107.1(4) . . ?
F17C C17 C15 114.9(4) . . ?
F17A C17 C15 112.6(4) . . ?
F17B C17 C15 109.6(4) . . ?
N22 C23 C24 111.7(4) . . ?
N22 C23 C26 120.0(4) . . ?
C24 C23 C26 128.2(4) . . ?
C25 C24 C23 104.9(4) . . ?
C24 C25 N21 108.5(4) . . ?
C24 C25 C27 127.5(4) . . ?
N21 C25 C27 124.1(4) . . ?
F26B C26 F26F 126.8(9) . . ?
F26B C26 F26C 111.2(10) . . ?
F26F C26 F26C 48.3(10) . . ?
F26B C26 F26D 46.9(10) . . ?
F26F C26 F26D 110.2(9) . . ?
F26C C26 F26D 138.0(10) . . ?
F26B C26 F26A 109.8(10) . . ?
F26F C26 F26A 51.8(11) . . ?
F26C C26 F26A 99.9(7) . . ?
F26D C26 F26A 67.7(8) . . ?
F26B C26 F26E 54.6(11) . . ?
F26F C26 F26E 103.4(10) . . ?
F26C C26 F26E 62.0(7) . . ?
F26D C26 F26E 100.1(8) . . ?
F26A C26 F26E 138.7(7) . . ?
F26B C26 C23 116.0(7) . . ?
F26F C26 C23 117.2(7) . . ?
F26C C26 C23 110.9(7) . . ?
F26D C26 C23 111.1(8) . . ?
F26A C26 C23 107.9(6) . . ?
F26E C26 C23 113.2(6) . . ?
F27B C27 F27A 106.4(5) . . ?
F27B C27 F27C 106.2(5) . . ?
F27A C27 F27C 106.4(5) . . ?
F27B C27 C25 114.4(4) . . ?
F27A C27 C25 110.1(5) . . ?
F27C C27 C25 112.7(4) . . ?
N32 C33 C34 111.5(4) . . ?
N32 C33 C36 120.0(4) . . ?
C34 C33 C36 128.5(4) . . ?
C35 C34 C33 104.7(4) . . ?
N31 C35 C34 108.7(4) . . ?
N31 C35 C37 124.0(4) . . ?
C34 C35 C37 127.3(4) . . ?
F36C C36 F36B 106.8(4) . . ?
F36C C36 F36A 105.5(4) . . ?
F36B C36 F36A 106.6(4) . . ?
F36C C36 C33 113.7(4) . . ?
F36B C36 C33 110.9(4) . . ?
F36A C36 C33 112.7(4) . . ?
F37A C37 F37B 106.0(6) . . ?
F37A C37 F37C 108.2(6) . . ?
F37B C37 F37C 107.0(6) . . ?
F37A C37 C35 112.9(6) . . ?
F37B C37 C35 112.8(6) . . ?
F37C C37 C35 109.7(5) . . ?
N11 B N21 110.1(3) . . ?
N11 B N31 109.3(3) . . ?
N21 B N31 110.0(3) . . ?
N2 N1 C1 179.5(6) . . ?
C3 O1 Ag 132.5(3) . . ?
C2 O2 Ag 131.6(3) . . ?
C3 O3 C5 116.4(4) . . ?
C2 O4 C4 116.2(4) . . ?
N1 C1 C2 117.1(4) . . ?
N1 C1 C3 116.5(4) . . ?
C2 C1 C3 126.5(4) . . ?
O2 C2 O4 124.1(4) . . ?
O2 C2 C1 124.8(4) . . ?
O4 C2 C1 111.1(4) . . ?
O1 C3 O3 124.4(4) . . ?
O1 C3 C1 124.6(4) . . ?
O3 C3 C1 111.0(4) . . ?

loop_
_geom_bond_atom_site_label_1
_geom_bond_atom_site_label_2
_geom_bond_distance
_geom_bond_site_symmetry_2
_geom_bond_publ_flag
Ag O1 2.390(3) . ?
Ag N22 2.412(3) . ?
Ag N32 2.422(3) . ?
Ag O2 2.434(3) . ?
Ag N12 2.454(3) . ?
N11 C15 1.359(5) . ?
N11 N12 1.363(4) . ?
N11 B 1.548(6) . ?
N12 C13 1.325(5) . ?
N21 N22 1.351(4) . ?
N21 C25 1.366(5) . ?
N21 B 1.556(6) . ?
N22 C23 1.330(5) . ?
N31 N32 1.354(4) . ?
N31 C35 1.359(5) . ?
N31 B 1.559(5) . ?
N32 C33 1.329(5) . ?
C13 C14 1.385(6) . ?
C13 C16 1.476(7) . ?
C14 C15 1.362(6) . ?
C15 C17 1.482(6) . ?
C16 F16F 1.198(9) . ?
C16 F16B 1.262(8) . ?
C16 F16C 1.339(9) . ?
C16 F16D 1.341(10) . ?
C16 F16E 1.345(10) . ?
C16 F16A 1.356(8) . ?
C17 F17C 1.308(5) . ?
C17 F17A 1.327(6) . ?
C17 F17B 1.339(6) . ?
C23 C24 1.369(6) . ?
C23 C26 1.494(7) . ?
C24 C25 1.357(6) . ?
C25 C27 1.478(7) . ?
C26 F26B 1.219(9) . ?
C26 F26F 1.233(9) . ?
C26 F26C 1.282(11) . ?
C26 F26D 1.304(10) . ?
C26 F26A 1.314(8) . ?
C26 F26E 1.344(9) . ?
C27 F27B 1.326(6) . ?
C27 F27A 1.328(5) . ?
C27 F27C 1.329(6) . ?
C33 C34 1.372(6) . ?
C33 C36 1.484(6) . ?
C34 C35 1.364(6) . ?
C35 C37 1.488(7) . ?
C36 F36C 1.323(5) . ?
C36 F36B 1.325(5) . ?
C36 F36A 1.327(5) . ?
C37 F37A 1.306(8) . ?
C37 F37B 1.327(8) . ?
C37 F37C 1.329(6) . ?
N1 N2 1.108(6) . ?
N1 C1 1.336(6) . ?
O1 C3 1.210(5) . ?
O2 C2 1.195(5) . ?
O3 C3 1.330(5) . ?
O3 C5 1.449(5) . ?
O4 C2 1.335(5) . ?
O4 C4 1.447(5) . ?
C1 C2 1.448(6) . ?
C1 C3 1.449(6) . ?
